data_1519350
loop_
_publ_author_name
'Taylor, Peter. G.'
'Gelbrich, Thomas'
'Hursthouse, Michael B.'

_publ_section_title
;
 C36H102Na6O30Si6
;
_journal_name_full 'Crystal Structure Report Archive'
_journal_page_first 826
_journal_year 2001
_chemical_formula_sum 'C18 H51 Na3 O15 Si3'
_chemical_formula_weight 660.83
_space_group_IT_number 1
_symmetry_cell_setting triclinic
_symmetry_space_group_name_Hall 'P 1'
_symmetry_space_group_name_H-M 'P 1'
_atom_sites_solution_hydrogens geom
_atom_sites_solution_primary direct
_atom_sites_solution_secondary difmap
_cell_angle_alpha 88.5860(10)
_cell_angle_beta 80.2380(10)
_cell_angle_gamma 70.995(2)
_cell_formula_units_Z 2
_cell_length_a 9.16150(10)
_cell_length_b 10.1143(2)
_cell_length_c 18.1371(5)
_cell_measurement_reflns_used 5079
_cell_measurement_temperature 150(2)
_cell_measurement_theta_max 39.39
_cell_measurement_theta_min 2.91
_cell_volume 1565.16(6)
_computing_cell_refinement 'DENZO and COLLECT'
_computing_data_collection
;
'DENZO (Otwinowski and Minor, 1997) & COLLECT (Hooft, 1998) '
;
_computing_data_reduction 'DENZO and COLLECT'
_computing_publication_material SHELXL-97
_computing_structure_refinement 'SHELXL-97 (Sheldrick, 2008)'
_computing_structure_solution 'SHELXS-97 (Sheldrick, 2008)'
_diffrn_ambient_temperature 150(2)
_diffrn_measured_fraction_theta_full 0.958
_diffrn_measured_fraction_theta_max 0.958
_diffrn_measurement_device_type 'Enraf Nonius KappaCCD area detector'
_diffrn_measurement_method '\w and \f scans to fill Ewald sphere'
_diffrn_radiation_monochromator graphite
_diffrn_radiation_source 'Enraf Nonius FR591 rotating anode'
_diffrn_radiation_type MoK\a
_diffrn_radiation_wavelength 0.71073
_diffrn_reflns_av_R_equivalents 0.0314
_diffrn_reflns_av_sigmaI/netI 0.0499
_diffrn_reflns_limit_h_max 11
_diffrn_reflns_limit_h_min -10
_diffrn_reflns_limit_k_max 12
_diffrn_reflns_limit_k_min -12
_diffrn_reflns_limit_l_max 22
_diffrn_reflns_limit_l_min -16
_diffrn_reflns_number 10149
_diffrn_reflns_theta_full 26.00
_diffrn_reflns_theta_max 26.00
_diffrn_reflns_theta_min 3.00
_exptl_absorpt_coefficient_mu 0.256
_exptl_absorpt_correction_T_max 0.9748
_exptl_absorpt_correction_T_min 0.9626
_exptl_absorpt_correction_type empirical
_exptl_absorpt_process_details 'SORTAV (R. H. Blessing, 1995, 1997)'
_exptl_crystal_colour colourless
_exptl_crystal_density_diffrn 1.402
_exptl_crystal_density_method 'not measured'
_exptl_crystal_description block
_exptl_crystal_F_000 708
_exptl_crystal_size_max 0.15
_exptl_crystal_size_mid 0.10
_exptl_crystal_size_min 0.10
_refine_diff_density_max 0.324
_refine_diff_density_min -0.337
_refine_diff_density_rms 0.056
_refine_ls_abs_structure_details 'Flack H D (1983), Acta Cryst. A39, 876-881'
_refine_ls_abs_structure_Flack 0.28(10)
_refine_ls_extinction_coef 0.0026(9)
_refine_ls_extinction_expression Fc^*^=kFc[1+0.001xFc^2^\l^3^/sin(2\q)]^-1/4^
_refine_ls_extinction_method SHELXL
_refine_ls_goodness_of_fit_ref 0.935
_refine_ls_hydrogen_treatment constr
_refine_ls_matrix_type full
_refine_ls_number_parameters 759
_refine_ls_number_reflns 7727
_refine_ls_number_restraints 3
_refine_ls_restrained_S_all 0.935
_refine_ls_R_factor_all 0.0389
_refine_ls_R_factor_gt 0.0338
_refine_ls_shift/su_max 0.055
_refine_ls_shift/su_mean 0.004
_refine_ls_structure_factor_coef Fsqd
_refine_ls_weighting_details 'calc w=1/[\s^2^(Fo^2^)+(0.0554P)^2^+0.5360P] where P=(Fo^2^+2Fc^2^)/3'
_refine_ls_weighting_scheme calc
_refine_ls_wR_factor_gt 0.0866
_refine_ls_wR_factor_ref 0.0895
_reflns_number_gt 7116
_reflns_number_total 7727
_reflns_threshold_expression >2sigma(I)
_cod_data_source_file eCrystal-826.cif
_cod_data_source_block s92
_cod_depositor_comments
;
Citation :
Taylor, Peter. G. and Gelbrich, Thomas and Hursthouse, Michael B. (2001) 
University of Southampton, Crystal Structure Report Archive. 

More at:
http://ecrystals.chem.soton.ac.uk/826/

The following automatic conversions were performed:

'_symmetry_cell_setting' value 'Triclinic' changed to 'triclinic'
according to the built-in table from CIF Core dictionary named
'cif_core.dic' version 2.4.1 from 2010-06-29.

'_exptl_absorpt_correction_type' value 'Empirical' changed to
'empirical' according to the built-in table from CIF Core dictionary
named 'cif_core.dic' version 2.4.1 from 2010-06-29.

Automatic conversion script
Id: cif_fix_values 3105 2015-03-04 15:46:00Z robertas 
;
_cod_original_sg_symbol_H-M P1
_cod_database_code 1519350

loop_
_symmetry_equiv_pos_as_xyz
'x, y, z'

loop_
_atom_site_label
_atom_site_type_symbol
_atom_site_fract_x
_atom_site_fract_y
_atom_site_fract_z
_atom_site_U_iso_or_equiv
_atom_site_adp_type
_atom_site_occupancy
_atom_site_symmetry_multiplicity
_atom_site_calc_flag
_atom_site_refinement_flags
_atom_site_disorder_assembly
_atom_site_disorder_group
Si1 Si 1.03669(10) 0.97120(10) 0.47205(5) 0.0109(2) Uani 1 1 d . . .
Si2 Si 1.38890(10) 0.86924(10) 0.45189(5) 0.0113(2) Uani 1 1 d . . .
Si3 Si 1.21679(10) 0.65780(10) 0.46264(5) 0.0109(2) Uani 1 1 d . . .
O1 O 0.9208(3) 1.0366(3) 0.54739(14) 0.0129(6) Uani 1 1 d . . .
O2 O 1.2125(3) 0.9863(3) 0.46798(14) 0.0150(6) Uani 1 1 d . . .
O3 O 1.4979(3) 0.8920(3) 0.50652(14) 0.0162(6) Uani 1 1 d . . .
O4 O 1.3640(3) 0.7152(3) 0.46983(13) 0.0128(6) Uani 1 1 d . . .
O5 O 1.1975(3) 0.5568(3) 0.52947(13) 0.0143(6) Uani 1 1 d . . .
O6 O 1.0639(3) 0.8021(3) 0.46594(13) 0.0130(6) Uani 1 1 d . . .
C10 C 0.9553(4) 1.0550(4) 0.3882(2) 0.0159(8) Uani 1 1 d . . .
H10 H 0.8425 1.0610 0.3969 0.019 Uiso 1 1 calc R . .
C11 C 1.0277(5) 0.9800(5) 0.3132(2) 0.0255(10) Uani 1 1 d . . .
H11A H 1.0209 0.8842 0.3156 0.031 Uiso 1 1 calc R . .
H11B H 1.1400 0.9719 0.3022 0.031 Uiso 1 1 calc R . .
C12 C 0.9462(5) 1.0566(5) 0.2502(2) 0.0265(10) Uani 1 1 d . . .
H12A H 1.0005 1.0068 0.2019 0.032 Uiso 1 1 calc R . .
H12B H 0.8368 1.0559 0.2584 0.032 Uiso 1 1 calc R . .
C13 C 0.9460(5) 1.2064(5) 0.2465(2) 0.0292(11) Uani 1 1 d . . .
H13A H 0.8848 1.2552 0.2080 0.035 Uiso 1 1 calc R . .
H13B H 1.0547 1.2073 0.2317 0.035 Uiso 1 1 calc R . .
C14 C 0.8749(6) 1.2830(5) 0.3220(2) 0.0381(12) Uani 1 1 d . . .
H14A H 0.8820 1.3786 0.3191 0.046 Uiso 1 1 calc R . .
H14B H 0.7627 1.2913 0.3340 0.046 Uiso 1 1 calc R . .
C15 C 0.9574(6) 1.2076(5) 0.3836(2) 0.0333(11) Uani 1 1 d . . .
H15A H 0.9054 1.2580 0.4320 0.040 Uiso 1 1 calc R . .
H15B H 1.0673 1.2070 0.3741 0.040 Uiso 1 1 calc R . .
C20 C 1.4706(4) 0.8616(4) 0.3499(2) 0.0143(8) Uani 1 1 d . . .
H20 H 1.3865 0.8533 0.3235 0.017 Uiso 1 1 calc R . .
C21 C 1.5084(5) 0.9901(4) 0.3187(2) 0.0208(9) Uani 1 1 d . . .
H21A H 1.4158 1.0745 0.3329 0.025 Uiso 1 1 calc R . .
H21B H 1.5956 1.0009 0.3408 0.025 Uiso 1 1 calc R . .
C22 C 1.5540(6) 0.9780(5) 0.2340(2) 0.0303(11) Uani 1 1 d . . .
H22A H 1.5838 1.0603 0.2158 0.036 Uiso 1 1 calc R . .
H22B H 1.4628 0.9779 0.2116 0.036 Uiso 1 1 calc R . .
C23 C 1.6898(6) 0.8456(5) 0.2090(2) 0.0324(11) Uani 1 1 d . . .
H23A H 1.7851 0.8524 0.2251 0.039 Uiso 1 1 calc R . .
H23B H 1.7099 0.8373 0.1536 0.039 Uiso 1 1 calc R . .
C24 C 1.6584(5) 0.7141(5) 0.2409(2) 0.0284(10) Uani 1 1 d . . .
H24A H 1.7538 0.6318 0.2275 0.034 Uiso 1 1 calc R . .
H24B H 1.5732 0.6986 0.2190 0.034 Uiso 1 1 calc R . .
C25 C 1.6116(5) 0.7298(4) 0.3262(2) 0.0215(9) Uani 1 1 d . . .
H25A H 1.7014 0.7347 0.3483 0.026 Uiso 1 1 calc R . .
H25B H 1.5854 0.6466 0.3457 0.026 Uiso 1 1 calc R . .
C30 C 1.2560(4) 0.5767(4) 0.3672(2) 0.0133(8) Uani 1 1 d . . .
H30 H 1.2868 0.6439 0.3317 0.016 Uiso 1 1 calc R . .
C31 C 1.1146(4) 0.5525(4) 0.3421(2) 0.0198(9) Uani 1 1 d . . .
H31A H 1.0829 0.4824 0.3741 0.024 Uiso 1 1 calc R . .
H31B H 1.0253 0.6410 0.3481 0.024 Uiso 1 1 calc R . .
C32 C 1.1552(5) 0.5007(5) 0.2602(2) 0.0285(10) Uani 1 1 d . . .
H32A H 1.0639 0.4826 0.2456 0.034 Uiso 1 1 calc R . .
H32B H 1.1782 0.5744 0.2279 0.034 Uiso 1 1 calc R . .
C33 C 1.2960(5) 0.3677(5) 0.2475(2) 0.0284(10) Uani 1 1 d . . .
H33A H 1.3240 0.3416 0.1935 0.034 Uiso 1 1 calc R . .
H33B H 1.2681 0.2906 0.2744 0.034 Uiso 1 1 calc R . .
C34 C 1.4377(5) 0.3859(5) 0.2749(2) 0.0297(11) Uani 1 1 d . . .
H34A H 1.4758 0.4528 0.2430 0.036 Uiso 1 1 calc R . .
H34B H 1.5234 0.2950 0.2704 0.036 Uiso 1 1 calc R . .
C35 C 1.3948(5) 0.4399(4) 0.3566(2) 0.0198(9) Uani 1 1 d . . .
H35A H 1.4866 0.4559 0.3720 0.024 Uiso 1 1 calc R . .
H35B H 1.3678 0.3683 0.3890 0.024 Uiso 1 1 calc R . .
Si4 Si 0.77457(10) 0.96908(10) 0.85705(5) 0.0107(2) Uani 1 1 d . . .
Si5 Si 0.59895(10) 0.76126(11) 0.86218(5) 0.0113(2) Uani 1 1 d . . .
Si6 Si 0.94977(10) 0.65373(10) 0.84872(5) 0.0105(2) Uani 1 1 d . . .
O7 O 0.8063(3) 1.0706(3) 0.79267(13) 0.0145(6) Uani 1 1 d . . .
O8 O 0.6303(3) 0.9121(3) 0.84370(13) 0.0122(6) Uani 1 1 d . . .
O9 O 0.4998(3) 0.7363(3) 0.80343(13) 0.0147(6) Uani 1 1 d . . .
O10 O 0.7745(3) 0.6410(3) 0.85112(14) 0.0130(6) Uani 1 1 d . . .
O11 O 1.0654(3) 0.5924(3) 0.77204(14) 0.0143(6) Uani 1 1 d . . .
O12 O 0.9255(3) 0.8240(3) 0.85572(13) 0.0125(6) Uani 1 1 d . . .
C40 C 0.7270(4) 1.0492(4) 0.9530(2) 0.0150(8) Uani 1 1 d . . .
H40 H 0.6932 0.9820 0.9874 0.018 Uiso 1 1 calc R . .
C41 C 0.5892(4) 1.1873(4) 0.9620(2) 0.0193(9) Uani 1 1 d . . .
H41A H 0.6187 1.2576 0.9294 0.023 Uiso 1 1 calc R . .
H41B H 0.4980 1.1718 0.9457 0.023 Uiso 1 1 calc R . .
C42 C 0.5429(5) 1.2434(5) 1.0424(2) 0.0255(10) Uani 1 1 d . . .
H42A H 0.5038 1.1774 1.0746 0.031 Uiso 1 1 calc R . .
H42B H 0.4573 1.3342 1.0456 0.031 Uiso 1 1 calc R . .
C43 C 0.6819(5) 1.2629(5) 1.0705(2) 0.0278(10) Uani 1 1 d . . .
H43A H 0.6512 1.2929 1.1240 0.033 Uiso 1 1 calc R . .
H43B H 0.7125 1.3376 1.0423 0.033 Uiso 1 1 calc R . .
C44 C 0.8222(5) 1.1278(5) 1.0613(2) 0.0237(10) Uani 1 1 d . . .
H44A H 0.9126 1.1461 1.0768 0.028 Uiso 1 1 calc R . .
H44B H 0.7960 1.0565 1.0944 0.028 Uiso 1 1 calc R . .
C45 C 0.8670(4) 1.0716(4) 0.9806(2) 0.0175(9) Uani 1 1 d . . .
H45A H 0.9541 0.9818 0.9771 0.021 Uiso 1 1 calc R . .
H45B H 0.9039 1.1386 0.9482 0.021 Uiso 1 1 calc R . .
C50 C 0.5093(4) 0.7727(4) 0.9626(2) 0.0143(8) Uani 1 1 d . . .
H50 H 0.5911 0.7816 0.9905 0.017 Uiso 1 1 calc R . .
C51 C 0.3666(4) 0.9025(4) 0.9863(2) 0.0197(9) Uani 1 1 d . . .
H51A H 0.2785 0.8971 0.9630 0.024 Uiso 1 1 calc R . .
H51B H 0.3919 0.9869 0.9681 0.024 Uiso 1 1 calc R . .
C52 C 0.3166(5) 0.9156(5) 1.0719(2) 0.0269(10) Uani 1 1 d . . .
H52A H 0.4008 0.9306 1.0950 0.032 Uiso 1 1 calc R . .
H52B H 0.2212 0.9980 1.0851 0.032 Uiso 1 1 calc R . .
C53 C 0.2840(5) 0.7860(5) 1.1031(2) 0.0323(11) Uani 1 1 d . . .
H53A H 0.1906 0.7780 1.0855 0.039 Uiso 1 1 calc R . .
H53B H 0.2611 0.7944 1.1585 0.039 Uiso 1 1 calc R . .
C54 C 0.4235(5) 0.6548(5) 1.0786(2) 0.0296(11) Uani 1 1 d . . .
H54A H 0.3960 0.5715 1.0968 0.036 Uiso 1 1 calc R . .
H54B H 0.5130 0.6577 1.1016 0.036 Uiso 1 1 calc R . .
C55 C 0.4730(5) 0.6413(5) 0.9925(2) 0.0222(9) Uani 1 1 d . . .
H55A H 0.5670 0.5578 0.9790 0.027 Uiso 1 1 calc R . .
H55B H 0.3876 0.6291 0.9694 0.027 Uiso 1 1 calc R . .
C60 C 1.0315(4) 0.5646(4) 0.9307(2) 0.0147(8) Uani 1 1 d . . .
H60 H 1.1442 0.5586 0.9227 0.018 Uiso 1 1 calc R . .
C61 C 0.9551(5) 0.6400(5) 1.0078(2) 0.0231(9) Uani 1 1 d . . .
H61A H 0.9624 0.7356 1.0065 0.028 Uiso 1 1 calc R . .
H61B H 0.8428 0.6484 1.0179 0.028 Uiso 1 1 calc R . .
C62 C 1.0354(5) 0.5606(5) 1.0705(2) 0.0259(10) Uani 1 1 d . . .
H62A H 1.1445 0.5617 1.0633 0.031 Uiso 1 1 calc R . .
H62B H 0.9800 0.6086 1.1191 0.031 Uiso 1 1 calc R . .
C63 C 1.0368(5) 0.4104(5) 1.0725(2) 0.0253(10) Uani 1 1 d . . .
H63A H 1.0965 0.3611 1.1113 0.030 Uiso 1 1 calc R . .
H63B H 0.9280 0.4090 1.0863 0.030 Uiso 1 1 calc R . .
C64 C 1.1097(5) 0.3345(5) 0.9978(2) 0.0294(11) Uani 1 1 d . . .
H64A H 1.0999 0.2398 0.9997 0.035 Uiso 1 1 calc R . .
H64B H 1.2226 0.3241 0.9872 0.035 Uiso 1 1 calc R . .
C65 C 1.0284(5) 0.4158(4) 0.9345(2) 0.0237(9) Uani 1 1 d . . .
H65A H 1.0814 0.3661 0.8860 0.028 Uiso 1 1 calc R . .
H65B H 0.9183 0.4174 0.9426 0.028 Uiso 1 1 calc R . .
Na1 Na 2.00206(19) 0.3106(2) 0.65943(10) 0.0158(2) Uani 1 1 d . . .
Na2 Na 0.55832(17) 0.93293(16) 0.72029(8) 0.0271(4) Uani 1 1 d . . .
Na3 Na 1.04884(15) 0.83307(15) 0.72033(7) 0.0202(3) Uani 1 1 d . . .
Na4 Na 1.51963(16) 0.65666(15) 0.56542(8) 0.0217(3) Uani 1 1 d . . .
Na5 Na 1.39591(16) 0.21688(16) 0.62638(8) 0.0170(3) Uani 1 1 d . . .
Na6 Na 1.60246(16) 0.39508(16) 0.68802(9) 0.0181(3) Uani 1 1 d . . .
O13 O 1.9616(3) 0.5551(3) 0.64578(14) 0.0157(6) Uani 1 1 d G . .
H13' H 1.9938 0.5616 0.6920 0.024 Uiso 1 1 d G . .
H13" H 2.0323 0.5748 0.6062 0.024 Uiso 1 1 d G . .
O14 O 2.1966(3) 0.3203(3) 0.72626(14) 0.0170(6) Uani 1 1 d G . .
H14' H 2.1306 0.4093 0.7461 0.025 Uiso 1 1 d G . .
H14" H 2.2187 0.2573 0.7654 0.025 Uiso 1 1 d G . .
O15 O 1.7964(3) 0.3455(3) 0.77019(14) 0.0193(6) Uani 1 1 d G . .
H15' H 1.7763 0.4115 0.8098 0.029 Uiso 1 1 d G . .
H15" H 1.7944 0.2584 0.7896 0.029 Uiso 1 1 d G . .
O16 O 2.1999(3) 0.2760(3) 0.54740(15) 0.0225(6) Uani 1 1 d G . .
H16' H 2.1905 0.2027 0.5192 0.034 Uiso 1 1 d G . .
H16" H 2.1749 0.3598 0.5208 0.034 Uiso 1 1 d G . .
O17 O 1.7901(3) 0.7414(3) 0.51063(17) 0.0260(7) Uani 1 1 d G . .
H17' H 1.7004 0.8125 0.4999 0.039 Uiso 1 1 d G . .
H17" H 1.8800 0.7687 0.4964 0.039 Uiso 1 1 d G . .
O18 O 1.7501(3) 0.5072(3) 0.48109(17) 0.0294(7) Uani 1 1 d G . .
H18' H 1.7932 0.5782 0.4880 0.044 Uiso 1 1 d G . .
H18" H 1.6480 0.5298 0.5094 0.044 Uiso 1 1 d G . .
O19 O 1.4670(3) 0.4159(3) 0.57620(15) 0.0210(6) Uani 1 1 d G . .
H19' H 1.3806 0.4564 0.5516 0.032 Uiso 1 1 d G . .
H19" H 1.5455 0.3453 0.5451 0.032 Uiso 1 1 d G . .
O20 O 1.6396(3) 0.6192(3) 0.66830(14) 0.0157(6) Uani 1 1 d G . .
H20' H 1.5977 0.6531 0.7181 0.024 Uiso 1 1 d G . .
H20" H 1.7500 0.5944 0.6602 0.024 Uiso 1 1 d G . .
O21 O 1.2690(3) 0.6958(3) 0.64189(13) 0.0212(6) Uani 1 1 d G . .
H21' H 1.3024 0.6349 0.6805 0.032 Uiso 1 1 d G . .
H21" H 1.2219 0.6545 0.6106 0.032 Uiso 1 1 d G . .
O22 O 1.2050(3) 0.8818(3) 0.80536(16) 0.0226(7) Uani 1 1 d G . .
H22' H 1.1335 0.8685 0.8466 0.034 Uiso 1 1 d G . .
H22" H 1.3070 0.8205 0.8075 0.034 Uiso 1 1 d G . .
O23 O 2.0349(3) 0.0648(3) 0.67353(14) 0.0156(6) Uani 1 1 d G . .
H23' H 1.9980 0.0499 0.6299 0.023 Uiso 1 1 d G . .
H23" H 1.9502 0.0957 0.7138 0.023 Uiso 1 1 d G . .
O24 O 1.8111(3) 0.3063(3) 0.58983(14) 0.0170(6) Uani 1 1 d G . .
H24' H 1.8310 0.2147 0.5710 0.026 Uiso 1 1 d G . .
H24" H 1.8143 0.3676 0.5498 0.026 Uiso 1 1 d G . .
O25 O 0.3729(3) 0.9933(3) 0.64518(14) 0.0176(6) Uani 1 1 d G . .
H25' H 0.2693 0.9932 0.6612 0.026 Uiso 1 1 d G . .
H25" H 0.4174 0.9390 0.6003 0.026 Uiso 1 1 d G . .
O26 O 0.8253(3) 0.8668(3) 0.65290(13) 0.0223(6) Uani 1 1 d G . .
H26' H 0.8391 0.9299 0.6152 0.033 Uiso 1 1 d G . .
H26" H 0.8276 0.7821 0.6310 0.033 Uiso 1 1 d G . .
O27 O 1.6021(3) 0.1196(3) 0.52715(15) 0.0229(7) Uani 1 1 d G . .
H27' H 1.5679 0.0423 0.5216 0.034 Uiso 1 1 d G . .
H27" H 1.7117 0.0887 0.5259 0.034 Uiso 1 1 d G . .
O28 O 1.5618(3) 0.1777(3) 0.72632(16) 0.0291(7) Uani 1 1 d G . .
H28' H 1.6192 0.1433 0.6784 0.044 Uiso 1 1 d G . .
H28" H 1.6292 0.1564 0.7622 0.044 Uiso 1 1 d G . .
O29 O 1.3828(3) 0.5262(3) 0.76924(17) 0.0271(7) Uani 1 1 d G . .
H29' H 1.4093 0.5876 0.7989 0.041 Uiso 1 1 d G . .
H29" H 1.2729 0.5546 0.7719 0.041 Uiso 1 1 d G . .
O30 O 0.2882(4) 1.1090(3) 0.82297(17) 0.0358(8) Uani 1 1 d G . .
H30" H 0.3015 1.1163 0.8731 0.054 Uiso 1 1 d G . .
H30' H 0.2716 1.0235 0.8145 0.054 Uiso 1 1 d G . .

loop_
_atom_site_aniso_label
_atom_site_aniso_U_11
_atom_site_aniso_U_22
_atom_site_aniso_U_33
_atom_site_aniso_U_23
_atom_site_aniso_U_13
_atom_site_aniso_U_12
Si1 0.0093(5) 0.0105(6) 0.0122(5) 0.0002(4) -0.0023(4) -0.0023(4)
Si2 0.0101(5) 0.0119(6) 0.0125(5) 0.0004(4) -0.0024(4) -0.0043(4)
Si3 0.0106(5) 0.0092(5) 0.0126(5) 0.0006(4) -0.0022(4) -0.0025(4)
O1 0.0121(13) 0.0120(14) 0.0150(14) 0.0015(11) -0.0032(10) -0.0038(11)
O2 0.0139(13) 0.0139(15) 0.0188(14) 0.0032(12) -0.0056(11) -0.0057(12)
O3 0.0128(13) 0.0199(16) 0.0188(14) -0.0039(12) -0.0046(10) -0.0080(12)
O4 0.0123(13) 0.0136(15) 0.0136(13) 0.0014(11) -0.0035(10) -0.0050(11)
O5 0.0163(13) 0.0122(14) 0.0143(13) 0.0019(11) -0.0033(10) -0.0043(11)
O6 0.0115(13) 0.0108(14) 0.0164(13) -0.0009(11) -0.0047(10) -0.0020(11)
C10 0.0125(18) 0.017(2) 0.017(2) -0.0017(17) -0.0013(15) -0.0040(17)
C11 0.036(2) 0.022(2) 0.015(2) 0.0001(18) -0.0098(18) -0.003(2)
C12 0.044(3) 0.024(3) 0.016(2) 0.0031(19) -0.0107(19) -0.014(2)
C13 0.032(2) 0.039(3) 0.023(2) 0.015(2) -0.0133(19) -0.016(2)
C14 0.066(3) 0.017(3) 0.022(3) 0.005(2) -0.011(2) 0.000(2)
C15 0.062(3) 0.018(3) 0.017(2) 0.0038(19) -0.015(2) -0.007(2)
C20 0.0140(18) 0.019(2) 0.0114(19) 0.0007(16) -0.0026(14) -0.0065(17)
C21 0.025(2) 0.016(2) 0.021(2) 0.0011(17) 0.0017(17) -0.0100(19)
C22 0.048(3) 0.022(3) 0.020(2) 0.0067(19) 0.001(2) -0.014(2)
C23 0.047(3) 0.030(3) 0.018(2) 0.0009(19) 0.0102(19) -0.018(2)
C24 0.034(2) 0.026(3) 0.023(2) -0.0022(19) 0.0085(18) -0.013(2)
C25 0.023(2) 0.018(2) 0.021(2) 0.0004(18) 0.0003(17) -0.0065(19)
C30 0.0141(18) 0.012(2) 0.014(2) 0.0040(16) -0.0036(15) -0.0041(17)
C31 0.020(2) 0.019(2) 0.019(2) -0.0021(18) -0.0084(16) -0.0028(18)
C32 0.033(2) 0.032(3) 0.022(2) -0.002(2) -0.0109(18) -0.008(2)
C33 0.039(3) 0.027(3) 0.023(2) -0.011(2) -0.0060(19) -0.014(2)
C34 0.028(2) 0.028(3) 0.028(3) -0.015(2) 0.0012(19) -0.005(2)
C35 0.019(2) 0.015(2) 0.023(2) -0.0050(18) -0.0035(16) -0.0018(18)
Si4 0.0099(5) 0.0110(6) 0.0111(5) 0.0008(4) -0.0024(4) -0.0030(4)
Si5 0.0091(5) 0.0128(6) 0.0115(5) 0.0005(4) -0.0022(4) -0.0030(4)
Si6 0.0097(5) 0.0099(6) 0.0107(5) 0.0000(4) -0.0020(4) -0.0016(4)
O7 0.0141(13) 0.0183(15) 0.0133(13) 0.0041(11) -0.0039(10) -0.0076(12)
O8 0.0095(12) 0.0122(15) 0.0148(13) 0.0020(11) -0.0039(10) -0.0025(11)
O9 0.0105(12) 0.0177(15) 0.0146(14) -0.0010(11) -0.0026(10) -0.0025(11)
O10 0.0104(12) 0.0093(14) 0.0180(14) -0.0004(11) -0.0027(10) -0.0013(11)
O11 0.0131(13) 0.0159(15) 0.0122(14) -0.0018(11) -0.0014(10) -0.0025(12)
O12 0.0108(12) 0.0097(14) 0.0168(14) 0.0002(11) -0.0035(10) -0.0025(11)
C40 0.0163(19) 0.015(2) 0.013(2) -0.0019(16) -0.0018(15) -0.0052(17)
C41 0.018(2) 0.019(2) 0.022(2) -0.0025(18) -0.0042(16) -0.0068(18)
C42 0.020(2) 0.024(3) 0.028(2) -0.011(2) 0.0045(18) -0.004(2)
C43 0.031(2) 0.029(3) 0.019(2) -0.010(2) -0.0010(18) -0.005(2)
C44 0.034(2) 0.025(3) 0.016(2) -0.0017(18) -0.0082(17) -0.014(2)
C45 0.0157(19) 0.020(2) 0.018(2) 0.0007(17) -0.0040(15) -0.0073(18)
C50 0.0130(18) 0.015(2) 0.016(2) 0.0027(16) -0.0029(15) -0.0072(16)
C51 0.019(2) 0.023(2) 0.015(2) -0.0001(17) 0.0014(15) -0.0067(18)
C52 0.033(2) 0.024(3) 0.019(2) -0.0077(18) 0.0061(17) -0.007(2)
C53 0.037(3) 0.032(3) 0.022(2) -0.005(2) 0.0129(19) -0.011(2)
C54 0.040(3) 0.029(3) 0.020(2) 0.003(2) 0.0015(19) -0.014(2)
C55 0.032(2) 0.021(2) 0.013(2) 0.0018(17) 0.0008(16) -0.010(2)
C60 0.0123(18) 0.020(2) 0.0113(19) 0.0032(16) -0.0044(15) -0.0033(17)
C61 0.029(2) 0.020(2) 0.017(2) -0.0005(18) -0.0066(17) -0.002(2)
C62 0.031(2) 0.032(3) 0.015(2) 0.0021(19) -0.0111(17) -0.006(2)
C63 0.036(2) 0.026(3) 0.018(2) 0.0091(19) -0.0104(18) -0.014(2)
C64 0.042(3) 0.020(2) 0.028(3) 0.012(2) -0.015(2) -0.009(2)
C65 0.032(2) 0.016(2) 0.021(2) 0.0028(18) -0.0090(18) -0.004(2)
Na1 0.0150(6) 0.0151(6) 0.0184(6) 0.0001(4) -0.0042(4) -0.0057(5)
Na2 0.0315(9) 0.0315(9) 0.0277(8) 0.0141(7) -0.0193(7) -0.0167(8)
Na3 0.0203(7) 0.0177(7) 0.0214(7) 0.0018(6) -0.0012(5) -0.0060(6)
Na4 0.0204(7) 0.0248(8) 0.0208(7) 0.0061(6) -0.0092(6) -0.0061(7)
Na5 0.0155(7) 0.0147(8) 0.0213(8) 0.0021(6) -0.0050(6) -0.0050(6)
Na6 0.0152(7) 0.0151(8) 0.0220(8) -0.0017(7) -0.0038(6) -0.0018(6)
O13 0.0122(13) 0.0198(16) 0.0156(14) 0.0021(12) -0.0046(11) -0.0050(12)
O14 0.0191(14) 0.0121(15) 0.0181(14) -0.0009(12) -0.0059(11) -0.0014(12)
O15 0.0207(14) 0.0189(16) 0.0180(15) -0.0004(12) -0.0037(12) -0.0058(13)
O16 0.0229(15) 0.0254(17) 0.0209(15) 0.0017(13) -0.0049(12) -0.0096(14)
O17 0.0147(14) 0.0203(17) 0.0418(19) 0.0036(15) -0.0044(13) -0.0042(13)
O18 0.0354(17) 0.0180(16) 0.0327(17) 0.0025(13) -0.0023(12) -0.0079(13)
O19 0.0169(13) 0.0187(15) 0.0280(16) 0.0052(12) -0.0106(11) -0.0035(11)
O20 0.0148(13) 0.0182(15) 0.0148(14) -0.0011(11) -0.0048(10) -0.0051(12)
O21 0.0220(13) 0.0261(15) 0.0149(13) 0.0018(11) -0.0042(10) -0.0066(12)
O22 0.0145(14) 0.0261(18) 0.0274(17) 0.0084(14) -0.0065(12) -0.0060(13)
O23 0.0152(13) 0.0176(16) 0.0151(14) 0.0009(12) -0.0033(11) -0.0066(12)
O24 0.0170(13) 0.0130(15) 0.0206(15) 0.0002(12) -0.0057(11) -0.0029(12)
O25 0.0156(13) 0.0226(16) 0.0171(14) 0.0007(12) -0.0038(10) -0.0092(12)
O26 0.0306(14) 0.0172(14) 0.0227(14) 0.0004(11) -0.0042(11) -0.0127(13)
O27 0.0144(13) 0.0228(16) 0.0311(16) -0.0057(13) 0.0006(11) -0.0075(12)
O28 0.0325(16) 0.0313(18) 0.0292(16) 0.0092(14) -0.0166(13) -0.0131(14)
O29 0.0159(14) 0.0234(16) 0.0410(18) -0.0116(13) 0.0016(12) -0.0072(13)
O30 0.052(2) 0.0278(18) 0.0324(18) 0.0119(14) -0.0159(15) -0.0154(16)

loop_
_atom_type_symbol
_atom_type_description
_atom_type_scat_dispersion_real
_atom_type_scat_dispersion_imag
_atom_type_scat_source
C C 0.0033 0.0016 'International Tables Vol C Tables 4.2.6.8 and 6.1.1.4'
H H 0.0000 0.0000 'International Tables Vol C Tables 4.2.6.8 and 6.1.1.4'
O O 0.0106 0.0060 'International Tables Vol C Tables 4.2.6.8 and 6.1.1.4'
Na Na 0.0362 0.0249 'International Tables Vol C Tables 4.2.6.8 and 6.1.1.4'
Si Si 0.0817 0.0704 'International Tables Vol C Tables 4.2.6.8 and 6.1.1.4'

loop_
_geom_angle_atom_site_label_1
_geom_angle_atom_site_label_2
_geom_angle_atom_site_label_3
_geom_angle
_geom_angle_site_symmetry_1
_geom_angle_site_symmetry_3
O1 Si1 O6 109.70(13) . .
O1 Si1 O2 112.93(13) . .
O6 Si1 O2 106.28(14) . .
O1 Si1 C10 111.20(15) . .
O6 Si1 C10 108.36(15) . .
O2 Si1 C10 108.17(15) . .
O3 Si2 O2 111.99(15) . .
O3 Si2 O4 107.77(14) . .
O2 Si2 O4 105.91(13) . .
O3 Si2 C20 115.37(15) . .
O2 Si2 C20 109.43(16) . .
O4 Si2 C20 105.74(15) . .
O3 Si2 Na4 56.87(11) . .
O2 Si2 Na4 123.30(10) . .
O4 Si2 Na4 50.90(9) . .
C20 Si2 Na4 125.80(13) . .
O5 Si3 O6 113.21(13) . .
O5 Si3 O4 109.21(13) . .
O6 Si3 O4 104.12(13) . .
O5 Si3 C30 115.00(15) . .
O6 Si3 C30 107.15(15) . .
O4 Si3 C30 107.46(15) . .
Si2 O2 Si1 131.47(17) . .
Si2 O3 Na4 91.61(12) . .
Si3 O4 Si2 131.54(17) . .
Si3 O4 Na4 125.21(13) . .
Si2 O4 Na4 96.13(12) . .
Si1 O6 Si3 135.03(15) . .
C11 C10 C15 109.4(3) . .
C11 C10 Si1 117.4(3) . .
C15 C10 Si1 110.2(3) . .
C10 C11 C12 111.9(4) . .
C13 C12 C11 111.5(3) . .
C12 C13 C14 110.7(3) . .
C15 C14 C13 111.7(4) . .
C14 C15 C10 111.2(4) . .
C21 C20 C25 109.8(3) . .
C21 C20 Si2 116.7(3) . .
C25 C20 Si2 112.8(3) . .
C22 C21 C20 111.4(3) . .
C21 C22 C23 111.5(4) . .
C22 C23 C24 112.5(3) . .
C23 C24 C25 110.3(4) . .
C24 C25 C20 111.5(3) . .
C31 C30 C35 109.3(3) . .
C31 C30 Si3 115.1(3) . .
C35 C30 Si3 112.7(3) . .
C32 C31 C30 110.6(3) . .
C33 C32 C31 111.5(4) . .
C32 C33 C34 111.7(4) . .
C33 C34 C35 111.0(3) . .
C34 C35 C30 111.4(3) . .
O7 Si4 O12 112.07(13) . .
O7 Si4 O8 110.65(13) . .
O12 Si4 O8 103.62(13) . .
O7 Si4 C40 114.03(16) . .
O12 Si4 C40 107.31(16) . .
O8 Si4 C40 108.57(14) . .
O7 Si4 Na3 63.22(10) . .
O12 Si4 Na3 52.19(9) . .
O8 Si4 Na3 104.36(10) . .
C40 Si4 Na3 144.93(12) . .
O7 Si4 Na2 74.78(10) . .
O12 Si4 Na2 108.46(10) . .
O8 Si4 Na2 37.46(9) . .
C40 Si4 Na2 135.72(12) . .
Na3 Si4 Na2 78.97(4) . .
O9 Si5 O10 110.99(14) . .
O9 Si5 O8 107.76(14) . .
O10 Si5 O8 105.63(13) . .
O9 Si5 C50 117.00(15) . .
O10 Si5 C50 108.45(16) . .
O8 Si5 C50 106.32(15) . .
O9 Si5 Na2 57.89(10) . .
O10 Si5 Na2 110.22(10) . .
O8 Si5 Na2 51.62(9) . .
C50 Si5 Na2 139.56(14) . .
O11 Si6 O10 112.60(13) . .
O11 Si6 O12 108.08(13) . .
O10 Si6 O12 106.60(13) . .
O11 Si6 C60 111.31(16) . .
O10 Si6 C60 108.81(15) . .
O12 Si6 C60 109.30(16) . .
O11 Si6 Na3 54.94(10) . .
O10 Si6 Na3 114.56(10) . .
O12 Si6 Na3 54.46(9) . .
C60 Si6 Na3 136.44(12) . .
Si4 O7 Na3 86.95(12) . .
Si5 O8 Si4 131.71(16) . .
Si5 O8 Na2 95.95(12) . .
Si4 O8 Na2 117.96(13) . .
Si5 O9 Na2 91.08(12) . .
Si6 O10 Si5 131.45(17) . .
Si6 O11 Na3 94.24(13) . .
Si4 O12 Si6 134.44(15) . .
Si4 O12 Na3 96.81(12) . .
Si6 O12 Na3 93.18(11) . .
C45 C40 C41 109.4(3) . .
C45 C40 Si4 114.1(2) . .
C41 C40 Si4 113.0(3) . .
C42 C41 C40 111.9(3) . .
C41 C42 C43 110.7(3) . .
C42 C43 C44 111.6(4) . .
C45 C44 C43 111.4(3) . .
C44 C45 C40 111.1(3) . .
C51 C50 C55 109.8(3) . .
C51 C50 Si5 115.1(3) . .
C55 C50 Si5 115.2(3) . .
C50 C51 C52 111.5(3) . .
C53 C52 C51 111.5(4) . .
C52 C53 C54 111.1(3) . .
C53 C54 C55 112.0(4) . .
C50 C55 C54 110.2(3) . .
C65 C60 C61 109.0(3) . .
C65 C60 Si6 111.3(3) . .
C61 C60 Si6 115.9(3) . .
C62 C61 C60 111.3(3) . .
C63 C62 C61 112.0(3) . .
C64 C63 C62 111.6(3) . .
C63 C64 C65 110.8(4) . .
C60 C65 C64 112.5(3) . .
O24 Na1 O14 177.96(15) . .
O24 Na1 O13 94.87(11) . .
O14 Na1 O13 83.58(10) . .
O24 Na1 O23 83.82(10) . .
O14 Na1 O23 97.76(11) . .
O13 Na1 O23 178.34(12) . .
O24 Na1 O16 91.91(11) . .
O14 Na1 O16 86.67(10) . .
O13 Na1 O16 86.07(11) . .
O23 Na1 O16 94.98(12) . .
O24 Na1 O15 86.36(10) . .
O14 Na1 O15 95.06(11) . .
O13 Na1 O15 94.02(11) . .
O23 Na1 O15 84.89(10) . .
O16 Na1 O15 178.27(13) . .
O24 Na1 Na5 135.27(9) . 1_655
O14 Na1 Na5 43.77(7) . 1_655
O13 Na1 Na5 94.68(8) . 1_655
O23 Na1 Na5 86.97(8) . 1_655
O16 Na1 Na5 45.44(8) . 1_655
O15 Na1 Na5 136.23(9) . 1_655
O24 Na1 Na6 42.73(7) . .
O14 Na1 Na6 138.28(10) . .
O13 Na1 Na6 86.94(8) . .
O23 Na1 Na6 91.41(8) . .
O16 Na1 Na6 133.12(9) . .
O15 Na1 Na6 45.19(7) . .
Na5 Na1 Na6 177.64(7) 1_655 .
O25 Na2 O8 150.58(11) . .
O25 Na2 O26 114.05(10) . .
O8 Na2 O26 95.19(9) . .
O25 Na2 O28 91.77(11) . 1_465
O8 Na2 O28 85.88(10) . 1_465
O26 Na2 O28 87.95(10) . 1_465
O25 Na2 O9 105.50(10) . .
O8 Na2 O9 62.69(9) . .
O26 Na2 O9 113.50(10) . .
O28 Na2 O9 142.40(11) 1_465 .
O25 Na2 O30 78.87(10) . .
O8 Na2 O30 72.96(9) . .
O26 Na2 O30 154.14(10) . .
O28 Na2 O30 68.70(10) 1_465 .
O9 Na2 O30 81.98(9) . .
O25 Na2 Si5 134.34(8) . .
O8 Na2 Si5 32.43(6) . .
O26 Na2 Si5 101.90(8) . .
O28 Na2 Si5 117.60(8) 1_465 .
O9 Na2 Si5 31.03(6) . .
O30 Na2 Si5 80.59(7) . .
O25 Na2 Na5 44.56(8) . 1_465
O8 Na2 Na5 130.50(9) . 1_465
O26 Na2 Na5 99.37(8) . 1_465
O28 Na2 Na5 48.05(7) 1_465 1_465
O9 Na2 Na5 144.02(8) . 1_465
O30 Na2 Na5 73.63(7) . 1_465
Si5 Na2 Na5 153.81(7) . 1_465
O25 Na2 Si4 158.90(10) . .
O8 Na2 Si4 24.58(6) . .
O26 Na2 Si4 76.49(7) . .
O28 Na2 Si4 69.70(7) 1_465 .
O9 Na2 Si4 85.14(7) . .
O30 Na2 Si4 84.79(7) . .
Si5 Na2 Si4 54.11(3) . .
Na5 Na2 Si4 117.74(5) 1_465 .
O25 Na2 Na4 57.00(8) . 1_455
O8 Na2 Na4 134.91(8) . 1_455
O26 Na2 Na4 82.43(7) . 1_455
O28 Na2 Na4 138.62(8) 1_465 1_455
O9 Na2 Na4 77.01(7) . 1_455
O30 Na2 Na4 122.35(7) . 1_455
Si5 Na2 Na4 103.77(4) . 1_455
Na5 Na2 Na4 93.97(4) 1_465 1_455
Si4 Na2 Na4 144.10(5) . 1_455
O21 Na3 O22 92.08(10) . .
O21 Na3 O23 100.41(10) . 1_465
O22 Na3 O23 84.46(10) . 1_465
O21 Na3 O26 106.30(10) . .
O22 Na3 O26 159.21(11) . .
O23 Na3 O26 82.75(9) 1_465 .
O21 Na3 O12 135.39(10) . .
O22 Na3 O12 68.82(9) . .
O23 Na3 O12 116.44(10) 1_465 .
O26 Na3 O12 102.64(9) . .
O21 Na3 O11 80.03(9) . .
O22 Na3 O11 94.25(10) . .
O23 Na3 O11 178.64(11) 1_465 .
O26 Na3 O11 98.37(9) . .
O12 Na3 O11 62.61(9) . .
O21 Na3 O7 161.84(9) . .
O22 Na3 O7 84.74(9) . .
O23 Na3 O7 61.52(8) 1_465 .
O26 Na3 O7 74.76(8) . .
O12 Na3 O7 59.56(8) . .
O11 Na3 O7 117.99(9) . .
O21 Na3 Si6 109.60(8) . .
O22 Na3 Si6 84.73(8) . .
O23 Na3 Si6 148.37(8) 1_465 .
O26 Na3 Si6 97.77(7) . .
O12 Na3 Si6 32.36(6) . .
O11 Na3 Si6 30.82(6) . .
O7 Na3 Si6 87.95(6) . .
O21 Na3 Si4 166.39(9) . .
O22 Na3 Si4 81.30(8) . .
O23 Na3 Si4 90.82(7) 1_465 .
O26 Na3 Si4 82.56(7) . .
O12 Na3 Si4 31.00(6) . .
O11 Na3 Si4 88.57(7) . .
O7 Na3 Si4 29.83(5) . .
Si6 Na3 Si4 58.17(3) . .
O20 Na4 O4 172.08(11) . .
O20 Na4 O21 91.30(10) . .
O4 Na4 O21 81.67(9) . .
O20 Na4 O18 94.44(11) . .
O4 Na4 O18 93.48(11) . .
O21 Na4 O18 151.26(11) . .
O20 Na4 O3 114.15(10) . .
O4 Na4 O3 64.50(9) . .
O21 Na4 O3 103.75(10) . .
O18 Na4 O3 99.49(10) . .
O20 Na4 O19 92.71(10) . .
O4 Na4 O19 88.64(10) . .
O21 Na4 O19 72.38(9) . .
O18 Na4 O19 79.23(10) . .
O3 Na4 O19 153.07(10) . .
O20 Na4 O17 79.60(9) . .
O4 Na4 O17 104.89(9) . .
O21 Na4 O17 151.27(11) . .
O18 Na4 O17 57.33(10) . .
O3 Na4 O17 57.33(8) . .
O19 Na4 O17 134.70(10) . .
O20 Na4 Si2 145.15(9) . .
O4 Na4 Si2 32.98(6) . .
O21 Na4 Si2 93.49(7) . .
O18 Na4 Si2 97.64(9) . .
O3 Na4 Si2 31.52(6) . .
O19 Na4 Si2 121.59(8) . .
O17 Na4 Si2 79.77(7) . .
O20 Na4 Na6 45.22(8) . .
O4 Na4 Na6 135.56(8) . .
O21 Na4 Na6 78.51(7) . .
O18 Na4 Na6 85.70(8) . .
O3 Na4 Na6 159.32(8) . .
O19 Na4 Na6 47.49(7) . .
O17 Na4 Na6 111.54(7) . .
Si2 Na4 Na6 167.93(5) . .
O20 Na4 Na2 48.60(8) . 1_655
O4 Na4 Na2 126.23(8) . 1_655
O21 Na4 Na2 82.70(7) . 1_655
O18 Na4 Na2 121.53(9) . 1_655
O3 Na4 Na2 70.04(7) . 1_655
O19 Na4 Na2 133.62(7) . 1_655
O17 Na4 Na2 70.79(7) . 1_655
Si2 Na4 Na2 97.89(4) . 1_655
Na6 Na4 Na2 90.11(4) . 1_655
O14 Na5 O27 177.47(12) 1_455 .
O14 Na5 O25 93.69(11) 1_455 1_645
O27 Na5 O25 88.38(11) . 1_645
O14 Na5 O16 87.72(10) 1_455 1_455
O27 Na5 O16 93.69(11) . 1_455
O25 Na5 O16 91.52(11) 1_645 1_455
O14 Na5 O19 101.84(11) 1_455 .
O27 Na5 O19 76.15(10) . .
O25 Na5 O19 164.29(12) 1_645 .
O16 Na5 O19 86.81(10) 1_455 .
O14 Na5 O28 82.29(10) 1_455 .
O27 Na5 O28 96.28(11) . .
O25 Na5 O28 89.79(10) 1_645 .
O16 Na5 O28 169.98(12) 1_455 .
O19 Na5 O28 94.56(11) . .
O14 Na5 Na6 87.25(8) 1_455 .
O27 Na5 Na6 90.26(8) . .
O25 Na5 Na6 135.49(8) 1_645 .
O16 Na5 Na6 132.94(9) 1_455 .
O19 Na5 Na6 48.87(7) . .
O28 Na5 Na6 46.19(8) . .
O14 Na5 Na2 94.23(9) 1_455 1_645
O27 Na5 Na2 86.31(8) . 1_645
O25 Na5 Na2 42.81(7) 1_645 1_645
O16 Na5 Na2 134.33(9) 1_455 1_645
O19 Na5 Na2 136.60(8) . 1_645
O28 Na5 Na2 47.78(8) . 1_645
Na6 Na5 Na2 92.71(4) . 1_645
O14 Na5 Na1 44.14(8) 1_455 1_455
O27 Na5 Na1 137.81(9) . 1_455
O25 Na5 Na1 81.59(8) 1_645 1_455
O16 Na5 Na1 46.18(8) 1_455 1_455
O19 Na5 Na1 107.99(8) . 1_455
O28 Na5 Na1 124.36(9) . 1_455
Na6 Na5 Na1 124.88(5) . 1_455
Na2 Na5 Na1 111.49(5) 1_645 1_455
O29 Na6 O24 167.29(13) . .
O29 Na6 O20 82.43(11) . .
O24 Na6 O20 87.41(10) . .
O29 Na6 O28 92.57(11) . .
O24 Na6 O28 98.34(11) . .
O20 Na6 O28 171.94(12) . .
O29 Na6 O15 100.10(11) . .
O24 Na6 O15 87.00(10) . .
O20 Na6 O15 87.48(10) . .
O28 Na6 O15 87.18(10) . .
O29 Na6 O19 95.53(11) . .
O24 Na6 O19 77.25(10) . .
O20 Na6 O19 92.54(10) . .
O28 Na6 O19 94.24(11) . .
O15 Na6 O19 164.24(11) . .
O29 Na6 Na5 90.43(8) . .
O24 Na6 Na5 91.94(8) . .
O20 Na6 Na5 137.51(8) . .
O28 Na6 Na5 48.40(7) . .
O15 Na6 Na5 134.95(9) . .
O19 Na6 Na5 46.34(7) . .
O29 Na6 Na4 87.87(9) . .
O24 Na6 Na4 79.47(8) . .
O20 Na6 Na4 42.33(7) . .
O28 Na6 Na4 144.22(9) . .
O15 Na6 Na4 127.96(8) . .
O19 Na6 Na4 50.21(7) . .
Na5 Na6 Na4 95.83(4) . .
O29 Na6 Na1 140.22(9) . .
O24 Na6 Na1 42.82(7) . .
O20 Na6 Na1 77.20(8) . .
O28 Na6 Na1 103.18(9) . .
O15 Na6 Na1 45.75(7) . .
O19 Na6 Na1 118.97(9) . .
Na5 Na6 Na1 127.22(5) . .
Na4 Na6 Na1 99.02(5) . .
Na5 O14 Na1 92.09(11) 1_655 .
Na6 O15 Na1 89.06(10) . .
Na5 O16 Na1 88.38(11) 1_655 .
Na5 O19 Na6 84.79(10) . .
Na5 O19 Na4 162.31(13) . .
Na6 O19 Na4 82.30(9) . .
Na4 O20 Na6 92.44(10) . .
Na3 O21 Na4 152.55(12) . .
Na1 O23 Na3 165.93(13) . 1_645
Na6 O24 Na1 94.46(11) . .
Na2 O25 Na5 92.64(10) . 1_465
Na2 O26 Na3 120.91(10) . .
Na6 O28 Na2 160.50(15) . 1_645
Na6 O28 Na5 85.40(10) . .
Na2 O28 Na5 84.17(10) 1_645 .

loop_
_geom_bond_atom_site_label_1
_geom_bond_atom_site_label_2
_geom_bond_distance
_geom_bond_site_symmetry_2
Si1 O1 1.590(3) .
Si1 O6 1.649(3) .
Si1 O2 1.656(2) .
Si1 C10 1.870(4) .
Si2 O3 1.590(3) .
Si2 O2 1.646(3) .
Si2 O4 1.664(3) .
Si2 C20 1.868(4) .
Si2 Na4 3.0393(17) .
Si3 O5 1.590(3) .
Si3 O6 1.655(3) .
Si3 O4 1.657(2) .
Si3 C30 1.861(4) .
O3 Na4 2.546(3) .
O4 Na4 2.372(3) .
C10 C11 1.511(5) .
C10 C15 1.550(6) .
C11 C12 1.528(6) .
C12 C13 1.514(6) .
C13 C14 1.524(6) .
C14 C15 1.505(6) .
C20 C21 1.523(5) .
C20 C25 1.533(5) .
C21 C22 1.518(5) .
C22 C23 1.517(6) .
C23 C24 1.530(6) .
C24 C25 1.531(6) .
C30 C31 1.534(5) .
C30 C35 1.534(5) .
C31 C32 1.532(5) .
C32 C33 1.520(6) .
C33 C34 1.532(6) .
C34 C35 1.533(5) .
Si4 O7 1.588(3) .
Si4 O12 1.653(3) .
Si4 O8 1.658(2) .
Si4 C40 1.859(4) .
Si4 Na3 3.1874(16) .
Si4 Na2 3.5206(16) .
Si5 O9 1.586(3) .
Si5 O10 1.654(3) .
Si5 O8 1.658(3) .
Si5 C50 1.856(4) .
Si5 Na2 3.0756(16) .
Si6 O11 1.599(3) .
Si6 O10 1.645(2) .
Si6 O12 1.668(3) .
Si6 C60 1.859(4) .
Si6 Na3 3.1118(16) .
O7 Na3 2.850(3) .
O8 Na2 2.424(3) .
O9 Na2 2.605(3) .
O11 Na3 2.554(3) .
O12 Na3 2.536(3) .
C40 C45 1.537(5) .
C40 C41 1.537(5) .
C41 C42 1.518(5) .
C42 C43 1.519(6) .
C43 C44 1.530(6) .
C44 C45 1.523(5) .
C50 C51 1.529(5) .
C50 C55 1.537(5) .
C51 C52 1.539(5) .
C52 C53 1.512(6) .
C53 C54 1.524(6) .
C54 C55 1.546(5) .
C60 C65 1.514(6) .
C60 C61 1.548(5) .
C61 C62 1.528(5) .
C62 C63 1.514(6) .
C63 C64 1.511(6) .
C64 C65 1.547(5) .
Na1 O24 2.336(3) .
Na1 O14 2.347(3) .
Na1 O13 2.391(3) .
Na1 O23 2.417(3) .
Na1 O16 2.431(3) .
Na1 O15 2.455(3) .
Na1 Na5 3.368(2) 1_655
Na1 Na6 3.427(2) .
Na2 O25 2.276(3) .
Na2 O26 2.426(3) .
Na2 O28 2.491(3) 1_465
Na2 O30 2.915(4) .
Na2 Na5 3.346(2) 1_465
Na2 Na4 4.146(2) 1_455
Na3 O21 2.306(3) .
Na3 O22 2.431(3) .
Na3 O23 2.444(3) 1_465
Na3 O26 2.486(3) .
Na4 O20 2.285(3) .
Na4 O21 2.389(3) .
Na4 O18 2.454(3) .
Na4 O19 2.629(3) .
Na4 O17 2.893(3) .
Na4 Na6 3.390(2) .
Na4 Na2 4.146(2) 1_655
Na5 O14 2.332(3) 1_455
Na5 O27 2.345(3) .
Na5 O25 2.350(3) 1_645
Na5 O16 2.401(3) 1_455
Na5 O19 2.422(3) .
Na5 O28 2.502(3) .
Na5 Na6 3.3343(15) .
Na5 Na2 3.346(2) 1_645
Na5 Na1 3.368(2) 1_455
Na6 O29 2.309(3) .
Na6 O24 2.332(3) .
Na6 O20 2.409(3) .
Na6 O28 2.414(3) .
Na6 O15 2.431(3) .
Na6 O19 2.522(3) .
O14 Na5 2.332(3) 1_655
O16 Na5 2.401(3) 1_655
O23 Na3 2.444(3) 1_645
O25 Na5 2.350(3) 1_465
O28 Na2 2.491(3) 1_645

loop_
_geom_hbond_atom_site_label_D
_geom_hbond_atom_site_label_H
_geom_hbond_atom_site_label_A
_geom_hbond_distance_DH
_geom_hbond_distance_HA
_geom_hbond_distance_DA
_geom_hbond_angle_DHA
_geom_hbond_site_symmetry_A
O13 H13' O11 0.94 1.76 2.703(3) 171.5 1_655
O13 H13" O5 0.95 1.84 2.757(3) 163.1 1_655
O14 H14' O11 0.94 1.80 2.707(4) 160.3 1_655
O14 H14" O30 0.95 1.81 2.738(4) 166.8 1_745
O15 H15' O10 0.94 2.45 3.295(4) 148.5 1_655
O15 H15" O7 0.95 1.87 2.775(4) 160.2 1_645
O16 H16' O2 0.94 2.33 3.257(4) 165.4 1_645
O16 H16" O5 0.95 2.08 2.844(4) 136.6 1_655
O17 H17' O3 0.94 1.75 2.627(4) 153.0 .
O17 H17" O6 0.95 1.82 2.760(3) 174.0 1_655
O18 H18' O17 0.94 1.70 2.594(4) 156.2 .
O18 H18" O19 0.95 2.46 3.244(4) 140.5 .
O19 H19' O5 0.94 1.76 2.684(4) 164.3 .
O19 H19" O27 0.95 2.19 2.941(4) 135.6 .
O20 H20' O9 0.94 1.73 2.672(3) 171.1 1_655
O20 H20" O13 0.95 1.82 2.766(3) 177.2 .
O21 H21' O29 0.94 2.03 2.970(4) 171.9 .
O21 H21" O5 0.95 1.88 2.785(3) 160.4 .
O22 H22' O12 0.94 2.08 2.809(3) 133.2 .
O23 H23' O1 0.94 1.79 2.728(3) 175.4 1_645
O23 H23" O7 0.95 1.85 2.730(3) 154.2 1_645
O24 H24' O1 0.94 1.75 2.665(4) 162.3 1_645
O24 H24" O18 0.95 1.88 2.787(4) 161.3 .
O25 H25' O23 0.94 2.00 2.898(3) 157.0 1_365
O25 H25" O3 0.95 1.75 2.659(4) 161.4 1_455
O26 H26' O1 0.94 1.84 2.761(3) 164.3 .
O26 H26" O13 0.95 2.26 2.986(4) 133.3 1_455
O26 H26" O17 0.95 2.33 3.013(4) 128.4 1_455
O27 H27' O3 0.94 1.87 2.819(4) 177.5 1_545
O27 H27" O1 0.95 1.92 2.849(3) 166.9 1_645
O28 H28" O7 0.95 1.75 2.628(4) 153.6 1_645
O29 H29' O9 0.94 1.95 2.797(4) 148.3 1_655
O29 H29" O11 0.95 1.81 2.755(3) 174.1 .
O30 H30' O22 0.95 1.75 2.687(4) 169.5 1_455
